data_4036149
loop_
_publ_author_name
'Lebel, H\'el\`ene'
'Piras, Henri'

_publ_section_title
;
 Stereoselective synthesis of chiral sulfilimines from
 N-mesyloxycarbamates: metal-nitrenes versus metal-nitrenoids species.
;
_journal_issue 7
_journal_name_full 'The Journal of organic chemistry'
_journal_page_first 3572
_journal_page_last 3585
_journal_paper_doi 10.1021/acs.joc.5b00256
_journal_volume 80
_journal_year 2015
_chemical_absolute_configuration rmad
_chemical_formula_moiety 'C14 H18 Cl3 N O2 S'
_chemical_formula_sum 'C14 H18 Cl3 N O2 S'
_chemical_formula_weight 370.70
_space_group_crystal_system monoclinic
_space_group_IT_number 4
_space_group_name_Hall 'P 2yb'
_space_group_name_H-M_alt 'P 1 21 1'
_atom_sites_solution_hydrogens geom
_atom_sites_solution_primary direct
_audit_creation_date 2013-08-22
_audit_creation_method
;
  Olex2 1.2
  (compiled Apr 23 2013 17:59:47, GUI svn.r4466)
;
_cell_angle_alpha 90
_cell_angle_beta 105.9270(10)
_cell_angle_gamma 90
_cell_formula_units_Z 2
_cell_length_a 10.7230(4)
_cell_length_b 6.0550(2)
_cell_length_c 13.7208(5)
_cell_measurement_reflns_used 9935
_cell_measurement_temperature 150
_cell_measurement_theta_max 70.067
_cell_measurement_theta_min 3.349
_cell_volume 856.66(5)
_computing_cell_refinement
;
SAINT (2013) V8.30C; Integration Software for Single Crystal Data.
Bruker AXS Inc., Madison, WI 53719-1173.
;
_computing_data_collection
;
APEX 2 (2013) Bruker AXS Inc., Madison, WI 53719-1173.
;
_computing_data_reduction
;
SAINT (2013) V8.30C; Integration Software for Single Crystal Data.
Bruker AXS Inc., Madison, WI 53719-1173.
;
_computing_molecular_graphics
;
O. V. Dolomanov, L. J. Bourhis, R. J. Gildea, J. A. K. Howard and H. Puschmann,
OLEX2: a complete structure solution, refinement and analysis program.
J. Appl. Cryst. (2009). 42, 339-341.
;
_computing_publication_material
;
O. V. Dolomanov, L. J. Bourhis, R. J. Gildea, J. A. K. Howard and H. Puschmann,
OLEX2: a complete structure solution, refinement and analysis program.
J. Appl. Cryst. (2009). 42, 339-341.
;
_computing_structure_refinement
;
XL, G.M. Sheldrick, Acta Cryst.
(2008). A64, 112-122
;
_computing_structure_solution
;
XS, G.M. Sheldrick, Acta Cryst.
(2008). A64, 112-122
;
_diffrn_ambient_temperature 150
_diffrn_detector 'CCD area detector'
_diffrn_detector_area_resol_mean 8.3
_diffrn_detector_type 'Bruker Platinum 135 CCD Area Detector'
_diffrn_measured_fraction_theta_full 0.999
_diffrn_measured_fraction_theta_max 0.997
_diffrn_measurement_device 'k-geometry diffractometer'
_diffrn_measurement_device_type 'Bruker Microstar X8'
_diffrn_measurement_method '\w scans'
_diffrn_radiation_collimation 'Focusing mirrors'
_diffrn_radiation_monochromator 'Helios Mirror Optics'
_diffrn_radiation_probe x-ray
_diffrn_radiation_type CuK\a
_diffrn_radiation_wavelength 1.54178
_diffrn_reflns_av_R_equivalents 0.0522
_diffrn_reflns_av_unetI/netI 0.0367
_diffrn_reflns_Laue_measured_fraction_full 0.999
_diffrn_reflns_Laue_measured_fraction_max 0.997
_diffrn_reflns_limit_h_max 13
_diffrn_reflns_limit_h_min -13
_diffrn_reflns_limit_k_max 6
_diffrn_reflns_limit_k_min -7
_diffrn_reflns_limit_l_max 16
_diffrn_reflns_limit_l_min -16
_diffrn_reflns_number 19044
_diffrn_reflns_point_group_measured_fraction_full 0.890
_diffrn_reflns_point_group_measured_fraction_max 0.884
_diffrn_reflns_theta_full 67.679
_diffrn_reflns_theta_max 70.262
_diffrn_reflns_theta_min 3.350
_diffrn_source 'Rotating-anode X-ray tube'
_diffrn_source_target Cu
_diffrn_source_type 'Bruker Microstar/FR591 generator'
_exptl_absorpt_coefficient_mu 6.010
_exptl_absorpt_correction_T_max 0.7533
_exptl_absorpt_correction_T_min 0.4551
_exptl_absorpt_correction_type multi-scan
_exptl_absorpt_process_details
;
SADABS-2012/1 (Bruker,2012) was used for absorption correction.
wR2(int) was 0.1373 before and 0.0827 after correction.
The Ratio of minimum to maximum transmission is 0.6041.
The \l/2 correction factor is 0.0015.
;
_exptl_crystal_colour colourless
_exptl_crystal_colour_primary colourless
_exptl_crystal_density_diffrn 1.437
_exptl_crystal_description PLATELET
_exptl_crystal_F_000 384
_exptl_crystal_size_max 0.2
_exptl_crystal_size_mid 0.1
_exptl_crystal_size_min 0.04
_refine_diff_density_max 0.275
_refine_diff_density_min -0.211
_refine_diff_density_rms 0.055
_refine_ls_abs_structure_details
;
 Flack x determined using 1078 quotients [(I+)-(I-)]/[(I+)+(I-)]
 (Parsons and Flack (2004), Acta Cryst. A60, s61).
;
_refine_ls_abs_structure_Flack 0.083(9)
_refine_ls_extinction_method none
_refine_ls_goodness_of_fit_ref 1.068
_refine_ls_hydrogen_treatment constr
_refine_ls_matrix_type full
_refine_ls_number_parameters 194
_refine_ls_number_reflns 2881
_refine_ls_number_restraints 1
_refine_ls_restrained_S_all 1.068
_refine_ls_R_factor_all 0.0283
_refine_ls_R_factor_gt 0.0281
_refine_ls_shift/su_max 0.001
_refine_ls_shift/su_mean 0.000
_refine_ls_structure_factor_coef Fsqd
_refine_ls_weighting_details 'w=1/[\s^2^(Fo^2^)+(0.0534P)^2^] where P=(Fo^2^+2Fc^2^)/3'
_refine_ls_weighting_scheme calc
_refine_ls_wR_factor_gt 0.0717
_refine_ls_wR_factor_ref 0.0720
_reflns_Friedel_coverage 0.611
_reflns_Friedel_fraction_full 0.755
_reflns_Friedel_fraction_max 0.747
_reflns_number_gt 2853
_reflns_number_total 2881
_reflns_threshold_expression 'I > 2\s(I)'
_cod_data_source_file jo5b00256_si_002.cif
_cod_data_source_block hele53
_cod_depositor_comments
;
The following automatic conversions were performed:

data item '_diffrn_radiation_probe' value 'X-ray' was changed to
'x-ray' in accordance with the
/home/saulius/struct/COD-crude-data/automatic-downloads/DataCite-retrospective/ACS/depositions/lib/dictionaries/cif_core.dic
dictionary named 'cif_core.dic' version 2.4.2 last updated on
2011-04-26.

Automatic conversion script
Id: cif_fix_values 6909 2019-04-08 15:41:33Z antanas 
;
_cod_database_code 4036149
_olex2_refinement_description
;
1. Fixed Uiso
 At 1.2 times of:
  All C(H) groups
 At 1.5 times of:
  All C(H,H,H) groups
2.a Ternary CH refined with riding coordinates:
 C2(H2)
2.b Aromatic/amide H refined with riding coordinates:
 C5(H5), C6(H6), C7(H7), C8(H8), C9(H9)
2.c Idealised Me refined as rotating group:
 C10(H10A,H10B,H10C), C12(H12A,H12B,H12C), C13(H13A,H13B,H13C), C14(H14A,H14B,
 H14C)
;
_shelx_estimated_absorpt_t_max 0.795
_shelx_estimated_absorpt_t_min 0.379
_shelx_space_group_comment
;
The symmetry employed for this shelxl refinement is uniquely defined
by the following loop, which should always be used as a source of
symmetry information in preference to the above space-group names.
They are only intended as comments.
;
_shelxl_version_number 2013-3

loop_
_space_group_symop_operation_xyz
'x, y, z'
'-x, y+1/2, -z'

loop_
_atom_site_label
_atom_site_type_symbol
_atom_site_fract_x
_atom_site_fract_y
_atom_site_fract_z
_atom_site_U_iso_or_equiv
_atom_site_adp_type
_atom_site_occupancy
_atom_site_site_symmetry_order
_atom_site_calc_flag
_atom_site_refinement_flags_posn
_atom_site_refinement_flags_adp
Cl1 Cl 0.04580(6) 0.88653(11) 0.77376(5) 0.03560(17) Uani 1 1 d . .
Cl2 Cl -0.02168(5) 0.78367(11) 0.56152(4) 0.03237(16) Uani 1 1 d . .
Cl3 Cl 0.05559(5) 0.43465(10) 0.70789(4) 0.02981(16) Uani 1 1 d . .
S1 S 0.63757(5) 0.78445(9) 0.93658(4) 0.02553(16) Uani 1 1 d . .
O1 O 0.45736(16) 0.9293(3) 0.75613(13) 0.0322(4) Uani 1 1 d . .
O2 O 0.30001(15) 0.7029(3) 0.78029(12) 0.0256(4) Uani 1 1 d . .
N1 N 0.49119(18) 0.6816(4) 0.89221(15) 0.0254(4) Uani 1 1 d . .
C1 C 0.4249(2) 0.7866(4) 0.80680(17) 0.0236(4) Uani 1 1 d . .
C2 C 0.2257(2) 0.7545(4) 0.67969(16) 0.0233(5) Uani 1 1 d . .
H2 H 0.2368 0.9149 0.6668 0.028 Uiso 1 1 calc R U
C3 C 0.0837(2) 0.7133(4) 0.68004(18) 0.0253(5) Uani 1 1 d . .
C4 C 0.2710(2) 0.6197(4) 0.60269(17) 0.0227(5) Uani 1 1 d . .
C5 C 0.3269(2) 0.4135(5) 0.62880(18) 0.0272(5) Uani 1 1 d . .
H5 H 0.3307 0.3524 0.6933 0.033 Uiso 1 1 calc R U
C6 C 0.3773(2) 0.2960(5) 0.56149(19) 0.0325(5) Uani 1 1 d . .
H6 H 0.4162 0.1556 0.5800 0.039 Uiso 1 1 calc R U
C7 C 0.3704(2) 0.3850(5) 0.4668(2) 0.0355(6) Uani 1 1 d . .
H7 H 0.4048 0.3056 0.4204 0.043 Uiso 1 1 calc R U
C8 C 0.3134(2) 0.5892(5) 0.44021(19) 0.0343(6) Uani 1 1 d . .
H8 H 0.3083 0.6488 0.3752 0.041 Uiso 1 1 calc R U
C9 C 0.2639(2) 0.7075(5) 0.50742(18) 0.0277(5) Uani 1 1 d . .
H9 H 0.2253 0.8479 0.4887 0.033 Uiso 1 1 calc R U
C10 C 0.6625(2) 0.7258(5) 1.06787(17) 0.0337(6) Uani 1 1 d . .
H10A H 0.6049 0.8187 1.0949 0.051 Uiso 1 1 calc R U
H10B H 0.7529 0.7567 1.1045 0.051 Uiso 1 1 calc R U
H10C H 0.6433 0.5699 1.0763 0.051 Uiso 1 1 calc R U
C11 C 0.7490(2) 0.5894(5) 0.8987(2) 0.0297(5) Uani 1 1 d . .
C12 C 0.7235(3) 0.3529(5) 0.9238(3) 0.0428(7) Uani 1 1 d . .
H12A H 0.6340 0.3130 0.8882 0.064 Uiso 1 1 calc R U
H12B H 0.7366 0.3384 0.9970 0.064 Uiso 1 1 calc R U
H12C H 0.7834 0.2543 0.9023 0.064 Uiso 1 1 calc R U
C13 C 0.8860(2) 0.6660(6) 0.9535(2) 0.0406(7) Uani 1 1 d . .
H13A H 0.9029 0.6380 1.0263 0.061 Uiso 1 1 calc R U
H13B H 0.8941 0.8244 0.9420 0.061 Uiso 1 1 calc R U
H13C H 0.9489 0.5846 0.9273 0.061 Uiso 1 1 calc R U
C14 C 0.7211(3) 0.6206(6) 0.7842(2) 0.0433(7) Uani 1 1 d . .
H14A H 0.7822 0.5319 0.7590 0.065 Uiso 1 1 calc R U
H14B H 0.7310 0.7768 0.7692 0.065 Uiso 1 1 calc R U
H14C H 0.6322 0.5730 0.7509 0.065 Uiso 1 1 calc R U

loop_
_atom_site_aniso_label
_atom_site_aniso_U_11
_atom_site_aniso_U_22
_atom_site_aniso_U_33
_atom_site_aniso_U_23
_atom_site_aniso_U_13
_atom_site_aniso_U_12
Cl1 0.0348(3) 0.0371(4) 0.0393(3) -0.0091(3) 0.0176(2) -0.0024(3)
Cl2 0.0232(3) 0.0376(3) 0.0326(3) 0.0052(3) 0.0014(2) 0.0061(2)
Cl3 0.0253(3) 0.0272(3) 0.0359(3) 0.0035(2) 0.0065(2) -0.0034(2)
S1 0.0235(3) 0.0201(3) 0.0288(3) 0.0025(2) 0.0001(2) -0.0024(2)
O1 0.0276(8) 0.0314(10) 0.0335(9) 0.0089(8) 0.0015(7) -0.0058(8)
O2 0.0214(8) 0.0320(9) 0.0208(7) 0.0014(7) 0.0016(6) -0.0035(7)
N1 0.0226(9) 0.0255(10) 0.0254(9) 0.0019(8) 0.0022(7) -0.0023(8)
C1 0.0216(9) 0.0223(11) 0.0257(10) -0.0021(10) 0.0044(8) 0.0000(10)
C2 0.0205(10) 0.0255(12) 0.0218(10) 0.0008(10) 0.0024(8) -0.0003(9)
C3 0.0230(10) 0.0246(12) 0.0273(11) 0.0004(9) 0.0051(8) 0.0005(9)
C4 0.0159(9) 0.0273(13) 0.0236(11) 0.0002(10) 0.0030(8) -0.0025(9)
C5 0.0231(10) 0.0292(13) 0.0285(11) 0.0010(10) 0.0060(8) 0.0006(10)
C6 0.0234(10) 0.0336(14) 0.0393(13) -0.0059(12) 0.0065(9) -0.0015(11)
C7 0.0275(11) 0.0461(17) 0.0351(13) -0.0144(13) 0.0125(10) -0.0059(12)
C8 0.0307(12) 0.0471(17) 0.0250(12) -0.0021(11) 0.0073(10) -0.0086(12)
C9 0.0225(10) 0.0315(13) 0.0271(11) 0.0005(10) 0.0032(8) -0.0040(10)
C10 0.0330(12) 0.0373(15) 0.0267(11) -0.0039(11) 0.0012(9) 0.0056(11)
C11 0.0241(11) 0.0308(14) 0.0349(13) 0.0057(11) 0.0091(10) 0.0000(11)
C12 0.0435(15) 0.0271(15) 0.0637(19) 0.0019(14) 0.0248(14) 0.0027(12)
C13 0.0238(12) 0.0553(18) 0.0406(14) 0.0115(14) 0.0054(11) -0.0019(13)
C14 0.0333(13) 0.063(2) 0.0339(14) 0.0000(14) 0.0101(11) 0.0003(14)

loop_
_atom_type_symbol
_atom_type_description
_atom_type_scat_dispersion_real
_atom_type_scat_dispersion_imag
_atom_type_scat_source
C C 0.0181 0.0091 'International Tables Vol C Tables 4.2.6.8 and 6.1.1.4'
H H 0.0000 0.0000 'International Tables Vol C Tables 4.2.6.8 and 6.1.1.4'
N N 0.0311 0.0180 'International Tables Vol C Tables 4.2.6.8 and 6.1.1.4'
O O 0.0492 0.0322 'International Tables Vol C Tables 4.2.6.8 and 6.1.1.4'
S S 0.3331 0.5567 'International Tables Vol C Tables 4.2.6.8 and 6.1.1.4'
Cl Cl 0.3639 0.7018 'International Tables Vol C Tables 4.2.6.8 and 6.1.1.4'

loop_
_geom_angle_atom_site_label_1
_geom_angle_atom_site_label_2
_geom_angle_atom_site_label_3
_geom_angle
N1 S1 C10 99.33(12)
N1 S1 C11 106.19(11)
C10 S1 C11 103.13(12)
C1 O2 C2 114.65(17)
C1 N1 S1 111.41(16)
O1 C1 O2 121.2(2)
O1 C1 N1 131.6(2)
N1 C1 O2 107.23(19)
O2 C2 H2 108.8
O2 C2 C3 104.52(17)
O2 C2 C4 110.85(19)
C3 C2 H2 108.8
C4 C2 H2 108.8
C4 C2 C3 114.79(19)
Cl2 C3 Cl1 107.87(13)
Cl2 C3 Cl3 108.99(13)
Cl3 C3 Cl1 108.47(13)
C2 C3 Cl1 109.03(17)
C2 C3 Cl2 110.00(16)
C2 C3 Cl3 112.37(17)
C5 C4 C2 120.2(2)
C5 C4 C9 119.5(2)
C9 C4 C2 120.2(2)
C4 C5 H5 119.7
C6 C5 C4 120.6(2)
C6 C5 H5 119.7
C5 C6 H6 120.2
C5 C6 C7 119.5(3)
C7 C6 H6 120.2
C6 C7 H7 120.0
C8 C7 C6 120.0(2)
C8 C7 H7 120.0
C7 C8 H8 119.7
C7 C8 C9 120.6(2)
C9 C8 H8 119.7
C4 C9 H9 120.1
C8 C9 C4 119.7(3)
C8 C9 H9 120.1
S1 C10 H10A 109.5
S1 C10 H10B 109.5
S1 C10 H10C 109.5
H10A C10 H10B 109.5
H10A C10 H10C 109.5
H10B C10 H10C 109.5
C12 C11 S1 111.60(18)
C12 C11 C13 112.6(2)
C12 C11 C14 110.7(3)
C13 C11 S1 106.0(2)
C13 C11 C14 111.1(2)
C14 C11 S1 104.49(19)
C11 C12 H12A 109.5
C11 C12 H12B 109.5
C11 C12 H12C 109.5
H12A C12 H12B 109.5
H12A C12 H12C 109.5
H12B C12 H12C 109.5
C11 C13 H13A 109.5
C11 C13 H13B 109.5
C11 C13 H13C 109.5
H13A C13 H13B 109.5
H13A C13 H13C 109.5
H13B C13 H13C 109.5
C11 C14 H14A 109.5
C11 C14 H14B 109.5
C11 C14 H14C 109.5
H14A C14 H14B 109.5
H14A C14 H14C 109.5
H14B C14 H14C 109.5

loop_
_geom_bond_atom_site_label_1
_geom_bond_atom_site_label_2
_geom_bond_distance
Cl1 C3 1.791(3)
Cl2 C3 1.759(2)
Cl3 C3 1.774(3)
S1 N1 1.642(2)
S1 C10 1.783(2)
S1 C11 1.853(3)
O1 C1 1.218(3)
O2 C1 1.384(3)
O2 C2 1.426(3)
N1 C1 1.351(3)
C2 H2 1.0000
C2 C3 1.544(3)
C2 C4 1.516(3)
C4 C5 1.389(4)
C4 C9 1.394(3)
C5 H5 0.9500
C5 C6 1.387(4)
C6 H6 0.9500
C6 C7 1.389(4)
C7 H7 0.9500
C7 C8 1.383(5)
C8 H8 0.9500
C8 C9 1.383(4)
C9 H9 0.9500
C10 H10A 0.9800
C10 H10B 0.9800
C10 H10C 0.9800
C11 C12 1.515(4)
C11 C13 1.527(3)
C11 C14 1.529(4)
C12 H12A 0.9800
C12 H12B 0.9800
C12 H12C 0.9800
C13 H13A 0.9800
C13 H13B 0.9800
C13 H13C 0.9800
C14 H14A 0.9800
C14 H14B 0.9800
C14 H14C 0.9800

loop_
_geom_torsion_atom_site_label_1
_geom_torsion_atom_site_label_2
_geom_torsion_atom_site_label_3
_geom_torsion_atom_site_label_4
_geom_torsion
S1 N1 C1 O1 5.1(4)
S1 N1 C1 O2 -174.79(15)
O2 C2 C3 Cl1 59.0(2)
O2 C2 C3 Cl2 177.07(15)
O2 C2 C3 Cl3 -61.3(2)
O2 C2 C4 C5 28.2(3)
O2 C2 C4 C9 -147.9(2)
N1 S1 C11 C12 -48.6(2)
N1 S1 C11 C13 -171.54(17)
N1 S1 C11 C14 71.1(2)
C1 O2 C2 C3 -162.16(19)
C1 O2 C2 C4 73.6(3)
C2 O2 C1 O1 14.6(3)
C2 O2 C1 N1 -165.43(19)
C2 C4 C5 C6 -175.2(2)
C2 C4 C9 C8 175.7(2)
C3 C2 C4 C5 -90.0(3)
C3 C2 C4 C9 93.9(3)
C4 C2 C3 Cl1 -179.39(16)
C4 C2 C3 Cl2 -61.3(2)
C4 C2 C3 Cl3 60.3(2)
C4 C5 C6 C7 -0.6(4)
C5 C4 C9 C8 -0.4(3)
C5 C6 C7 C8 -0.1(4)
C6 C7 C8 C9 0.6(4)
C7 C8 C9 C4 -0.3(4)
C9 C4 C5 C6 0.9(3)
C10 S1 N1 C1 151.60(18)
C10 S1 C11 C12 55.4(2)
C10 S1 C11 C13 -67.6(2)
C10 S1 C11 C14 175.0(2)
C11 S1 N1 C1 -101.70(18)
